data_4348335
loop_
_publ_author_name
'Chen, Siru'
'Xue, Ming'
'Li, Yanqiang'
'Pan, Ying'
'Zhu, Liangkui'
'Zhang, Daliang'
'Fang, Qianrong'
'Qiu, Shilun'

_publ_section_title
;
 Porous ZnCo2O4 nanoparticles derived from a new mixed-metal organic
 framework for supercapacitors
;
_journal_issue 2
_journal_name_full 'Inorganic Chemistry Frontiers'
_journal_page_first 177
_journal_paper_doi 10.1039/C4QI00167B
_journal_volume 2
_journal_year 2015
_chemical_formula_moiety 'C21 H7 Co2 N O15 Zn'
_chemical_formula_sum 'C21 H7 Co2 N O15 Zn'
_chemical_formula_weight 696.51
_chemical_melting_point ?
_chemical_name_systematic JUC155
_chemical_properties_physical supercapacitors
_space_group_IT_number 108
_space_group_name_Hall 'I 4 -2c'
_space_group_name_H-M_alt 'I 4 c m'
_symmetry_cell_setting tetragonal
_symmetry_space_group_name_H-M 'I 4 c m'
_atom_sites_solution_hydrogens geom
_atom_sites_solution_primary direct
_atom_sites_solution_secondary difmap
_audit_creation_method SHELXL-97
_audit_update_record
;
2014-08-06 deposited with the CCDC.
2014-12-26 downloaded from the CCDC.
;
_cell_angle_alpha 90.00
_cell_angle_beta 90.00
_cell_angle_gamma 90.00
_cell_formula_units_Z 8
_cell_length_a 20.796(3)
_cell_length_b 20.796(3)
_cell_length_c 17.869(4)
_cell_measurement_temperature 293(2)
_cell_volume 7728(2)
_computing_cell_refinement 'Bruker SMART'
_computing_data_collection 'Bruker SMART'
_computing_data_reduction 'Bruker SAINT'
_computing_molecular_graphics SHELXP-97
_computing_publication_material SHELXTL
_computing_structure_refinement 'SHELXL-97 (Sheldrick, 1997)'
_computing_structure_solution 'SHELXS-97 (Sheldrick, 1990)'
_diffrn_ambient_temperature 293(2)
_diffrn_detector_area_resol_mean 9.00cm
_diffrn_measured_fraction_theta_full 0.987
_diffrn_measured_fraction_theta_max 0.987
_diffrn_measurement_device_type 'CCD area detector'
_diffrn_measurement_method 'phi and omega scans'
_diffrn_radiation_monochromator graphite
_diffrn_radiation_source 'fine-focus sealed tube'
_diffrn_radiation_type MoK\a
_diffrn_radiation_wavelength 0.71073
_diffrn_reflns_av_R_equivalents 0.1576
_diffrn_reflns_av_sigmaI/netI 0.0743
_diffrn_reflns_limit_h_max 24
_diffrn_reflns_limit_h_min -22
_diffrn_reflns_limit_k_max 24
_diffrn_reflns_limit_k_min -24
_diffrn_reflns_limit_l_max 20
_diffrn_reflns_limit_l_min -21
_diffrn_reflns_number 19487
_diffrn_reflns_theta_full 24.89
_diffrn_reflns_theta_max 24.89
_diffrn_reflns_theta_min 1.38
_diffrn_standards_decay_% none
_diffrn_standards_interval_count none
_diffrn_standards_interval_time none
_diffrn_standards_number none
_exptl_absorpt_coefficient_mu 1.515
_exptl_crystal_colour purple
_exptl_crystal_density_diffrn 1.197
_exptl_crystal_density_meas ?
_exptl_crystal_density_method 'not measured'
_exptl_crystal_description Rod
_exptl_crystal_F_000 2752
_exptl_crystal_preparation supercapacitors
_exptl_crystal_recrystallization_method 'solvent thermal method'
_exptl_crystal_size_max 0.10
_exptl_crystal_size_mid 0.02
_exptl_crystal_size_min 0.02
_refine_diff_density_max 0.739
_refine_diff_density_min -0.791
_refine_diff_density_rms 0.111
_refine_ls_abs_structure_details 'Flack H D (1983), Acta Cryst. A39, 876-881'
_refine_ls_abs_structure_Flack 0.00
_refine_ls_extinction_method none
_refine_ls_goodness_of_fit_ref 1.009
_refine_ls_hydrogen_treatment mixed
_refine_ls_matrix_type full
_refine_ls_number_parameters 193
_refine_ls_number_reflns 3404
_refine_ls_number_restraints 31
_refine_ls_restrained_S_all 1.013
_refine_ls_R_factor_all 0.0850
_refine_ls_R_factor_gt 0.0787
_refine_ls_shift/su_max 0.001
_refine_ls_shift/su_mean 0.000
_refine_ls_structure_factor_coef Fsqd
_refine_ls_weighting_details 'calc w=1/[\s^2^(Fo^2^)+(0.0530P)^2^+120.4764P] where P=(Fo^2^+2Fc^2^)/3'
_refine_ls_weighting_scheme calc
_refine_ls_wR_factor_gt 0.1679
_refine_ls_wR_factor_ref 0.1721
_reflns_number_gt 3166
_reflns_number_total 3404
_reflns_threshold_expression >2sigma(I)
_cod_data_source_file c4qi00167b2.cif
_cod_data_source_block JUC155
_cod_depositor_comments
;
The following automatic conversions were performed:

data item '_chemical_melting_point' value 'not measured' was changed
to '?' -- the value is undefined or not given.

data item '_symmetry_cell_setting' value 'Tetragonal' was changed to
'tetragonal' in accordance with the
/home/saulius/struct/COD-crude-data/automatic-downloads/DataCite-retrospective/RSC/depositions/lib/dictionaries/cif_core.dic
dictionary named 'cif_core.dic' version 2.4.2 last updated on
2011-04-26.

data item '_exptl_crystal_density_meas' value 'none' was changed to
'?' -- the value is perceived as not measured.

Automatic conversion script
Id: cif_fix_values 6909 2019-04-08 15:41:33Z antanas 
;
_cod_original_sg_symbol_H-M I4cm
_cod_database_code 4348335

loop_
_symmetry_equiv_pos_as_xyz
'x, y, z'
'-x, -y, z'
'-y, x, z'
'y, -x, z'
'x, -y, z+1/2'
'-x, y, z+1/2'
'-y, -x, z+1/2'
'y, x, z+1/2'
'x+1/2, y+1/2, z+1/2'
'-x+1/2, -y+1/2, z+1/2'
'-y+1/2, x+1/2, z+1/2'
'y+1/2, -x+1/2, z+1/2'
'x+1/2, -y+1/2, z+1'
'-x+1/2, y+1/2, z+1'
'-y+1/2, -x+1/2, z+1'
'y+1/2, x+1/2, z+1'

loop_
_atom_site_label
_atom_site_type_symbol
_atom_site_fract_x
_atom_site_fract_y
_atom_site_fract_z
_atom_site_U_iso_or_equiv
_atom_site_adp_type
_atom_site_occupancy
_atom_site_symmetry_multiplicity
_atom_site_calc_flag
_atom_site_refinement_flags
Zn1 Zn 0.66067(2) 0.83933(2) 0.84495(4) 0.03139(16) Uani 1 2 d S
Co1 Co 0.74471(2) 0.87753(2) 0.69928(4) 0.02154(11) Uani 1 1 d .
O1 O 0.66897(13) 0.93963(13) 0.83773(17) 0.0312(7) Uani 1 1 d .
O2 O 0.74616(18) 0.95892(15) 0.75362(16) 0.0425(10) Uani 1 1 d .
O3 O 0.82408(17) 1.18739(17) 0.74876(15) 0.0420(9) Uani 1 1 d .
O4 O 0.8366(2) 1.23990(14) 0.86110(17) 0.0516(10) Uani 1 1 d U
O5 O 0.6895(2) 1.05321(19) 1.08400(17) 0.0572(12) Uani 1 1 d .
O6 O 0.76666(17) 1.1292(2) 1.0942(2) 0.0530(11) Uani 1 1 d .
O7 O 0.66261(13) 0.83739(13) 0.7281(2) 0.0251(10) Uani 1 2 d S
O8 O 0.64915(18) 0.85085(18) 0.9589(2) 0.0532(15) Uani 1 2 d S
O9 O 0.57272(17) 0.92728(17) 0.6641(3) 0.0715(17) Uani 1 2 d S
C1 C 0.71373(19) 0.97159(19) 0.8144(2) 0.0215(4) Uani 1 1 d U
C2 C 0.7332(2) 1.0342(2) 0.8555(2) 0.0369(12) Uani 1 1 d .
C3 C 0.7203(2) 1.0366(2) 0.9320(2) 0.0264(4) Uani 1 1 d U
H3 H 0.6985 1.0034 0.9559 0.032 Uiso 1 1 calc R
C4 C 0.7409(3) 1.0901(3) 0.9709(2) 0.0420(14) Uani 1 1 d .
C5 C 0.7279(2) 1.0871(2) 1.0569(2) 0.0366(13) Uani 1 1 d .
C6 C 0.7726(3) 1.1395(2) 0.9361(2) 0.0345(13) Uani 1 1 d .
H6 H 0.7871 1.1741 0.9644 0.041 Uiso 1 1 calc R
C7 C 0.7837(2) 1.1391(2) 0.8578(2) 0.0294(4) Uani 1 1 d U
C8 C 0.8175(2) 1.1916(2) 0.8214(2) 0.0286(11) Uani 1 1 d .
C9 C 0.7640(2) 1.08360(19) 0.8186(2) 0.0248(10) Uani 1 1 d .
H9 H 0.7718 1.0803 0.7675 0.030 Uiso 1 1 calc R
C10 C 0.6725(4) 0.8275(4) 1.0074(5) 0.080(3) Uani 1 2 d S
H10 H 0.7038 0.7962 1.0005 0.097 Uiso 1 2 calc SR
C11 C 0.6992(7) 0.8008(7) 1.1337(10) 0.160(6) Uani 1 2 d SU
C12 C 0.6060(8) 0.8940(8) 1.0781(13) 0.239(10) Uani 1 2 d S
N1 N 0.6542(6) 0.8458(6) 1.0780(6) 0.139(5) Uani 1 2 d S

loop_
_atom_site_aniso_label
_atom_site_aniso_U_11
_atom_site_aniso_U_22
_atom_site_aniso_U_33
_atom_site_aniso_U_23
_atom_site_aniso_U_13
_atom_site_aniso_U_12
Zn1 0.0369(2) 0.0369(2) 0.0203(3) -0.0034(2) 0.0034(2) 0.0062(3)
Co1 0.0226(2) 0.0310(2) 0.01103(17) -0.0008(2) 0.0023(3) 0.0051(2)
O1 0.0380(15) 0.0296(13) 0.0261(14) 0.0063(13) 0.0154(13) -0.0204(12)
O2 0.070(2) 0.0338(17) 0.0235(14) -0.0132(13) 0.0196(15) -0.0097(16)
O3 0.059(2) 0.0530(19) 0.0137(13) 0.0136(13) 0.0100(14) -0.0232(16)
O4 0.104(2) 0.0228(14) 0.0278(17) -0.0027(12) 0.0027(17) -0.0352(15)
O5 0.091(3) 0.062(2) 0.0188(15) 0.0078(16) 0.0277(17) 0.008(2)
O6 0.0401(19) 0.078(3) 0.0409(18) -0.0228(18) 0.0097(16) 0.0057(19)
O7 0.0269(12) 0.0269(12) 0.0215(18) -0.0044(11) 0.0044(11) 0.0071(17)
O8 0.069(2) 0.069(2) 0.021(2) -0.0132(15) 0.0132(15) 0.021(3)
O9 0.079(2) 0.079(2) 0.056(3) -0.0041(16) 0.0041(16) 0.060(3)
C1 0.0219(6) 0.0209(6) 0.0217(6) -0.0005(5) 0.0006(5) -0.0005(5)
C2 0.052(3) 0.041(2) 0.018(2) -0.0183(18) 0.001(2) -0.026(2)
C3 0.0265(6) 0.0263(6) 0.0264(6) -0.0002(5) 0.0008(5) -0.0016(5)
C4 0.068(3) 0.048(3) 0.0104(18) 0.0004(19) 0.021(2) 0.014(2)
C5 0.052(3) 0.038(2) 0.0190(19) -0.0103(19) 0.011(2) 0.004(2)
C6 0.075(3) 0.022(2) 0.0069(17) -0.0045(16) 0.001(2) -0.008(2)
C7 0.0300(6) 0.0296(6) 0.0286(6) 0.0003(5) 0.0003(5) 0.0001(5)
C8 0.050(3) 0.0186(19) 0.0172(18) 0.0095(15) -0.0007(18) -0.0054(19)
C9 0.038(2) 0.0207(19) 0.0156(17) 0.0058(15) 0.0084(16) 0.0054(18)
C10 0.099(5) 0.099(5) 0.042(5) 0.010(3) -0.010(3) 0.016(6)
C11 0.169(7) 0.169(7) 0.140(9) 0.012(6) -0.012(6) 0.015(9)
C12 0.275(14) 0.275(14) 0.166(16) -0.060(10) 0.060(10) 0.10(2)
N1 0.166(7) 0.166(7) 0.084(7) -0.019(6) 0.019(6) -0.028(10)

loop_
_atom_type_symbol
_atom_type_description
_atom_type_scat_dispersion_real
_atom_type_scat_dispersion_imag
_atom_type_scat_source
C C 0.0033 0.0016 'International Tables Vol C Tables 4.2.6.8 and 6.1.1.4'
H H 0.0000 0.0000 'International Tables Vol C Tables 4.2.6.8 and 6.1.1.4'
N N 0.0061 0.0033 'International Tables Vol C Tables 4.2.6.8 and 6.1.1.4'
O O 0.0106 0.0060 'International Tables Vol C Tables 4.2.6.8 and 6.1.1.4'
Co Co 0.3494 0.9721 'International Tables Vol C Tables 4.2.6.8 and 6.1.1.4'
Zn Zn 0.2839 1.4301 'International Tables Vol C Tables 4.2.6.8 and 6.1.1.4'

loop_
_geom_angle_atom_site_label_1
_geom_angle_atom_site_label_2
_geom_angle_atom_site_label_3
_geom_angle
_geom_angle_site_symmetry_1
_geom_angle_site_symmetry_3
O8 Zn1 O7 172.11(19) . .
O8 Zn1 O4 88.96(14) . 14_644
O7 Zn1 O4 96.81(12) . 14_644
O8 Zn1 O4 88.96(14) . 3_755
O7 Zn1 O4 96.81(12) . 3_755
O4 Zn1 O4 85.8(2) 14_644 3_755
O8 Zn1 O1 87.41(13) . .
O7 Zn1 O1 87.48(11) . .
O4 Zn1 O1 172.32(14) 14_644 .
O4 Zn1 O1 87.38(14) 3_755 .
O8 Zn1 O1 87.41(13) . 15_664
O7 Zn1 O1 87.48(11) . 15_664
O4 Zn1 O1 87.38(14) 14_644 15_664
O4 Zn1 O1 172.32(14) 3_755 15_664
O1 Zn1 O1 99.20(16) . 15_664
O6 Co1 O2 122.76(15) 5_574 .
O6 Co1 O7 115.29(15) 5_574 .
O2 Co1 O7 104.53(15) . .
O6 Co1 O3 102.82(14) 5_574 3_755
O2 Co1 O3 104.52(14) . 3_755
O7 Co1 O3 105.11(15) . 3_755
C1 O1 Zn1 128.8(3) . .
C1 O2 Co1 125.5(3) . .
C8 O3 Co1 116.7(3) . 4_575
C8 O4 Zn1 134.6(3) . 4_575
C5 O6 Co1 106.8(3) . 5_575
Co1 O7 Co1 131.8(2) 15_664 .
Co1 O7 Zn1 105.66(11) 15_664 .
Co1 O7 Zn1 105.66(11) . .
C10 O8 Zn1 132.2(7) . .
O1 C1 O2 124.7(4) . .
O1 C1 C2 119.8(4) . .
O2 C1 C2 115.4(3) . .
C9 C2 C3 122.2(4) . .
C9 C2 C1 121.4(3) . .
C3 C2 C1 116.4(4) . .
C4 C3 C2 117.6(4) . .
C6 C4 C3 121.6(4) . .
C6 C4 C5 124.1(4) . .
C3 C4 C5 114.2(4) . .
O5 C5 O6 126.0(4) . .
O5 C5 C4 123.3(4) . .
O6 C5 C4 110.7(4) . .
C4 C6 C7 121.5(4) . .
C9 C7 C6 116.5(4) . .
C9 C7 C8 122.2(4) . .
C6 C7 C8 121.1(4) . .
O4 C8 O3 124.4(4) . .
O4 C8 C7 119.1(4) . .
O3 C8 C7 116.4(4) . .
C2 C9 C7 120.5(4) . .
O8 C10 N1 118.5(12) . .
C10 N1 C12 113.2(14) . .
C10 N1 C11 103.7(13) . .
C12 N1 C11 143.1(15) . .

loop_
_geom_bond_atom_site_label_1
_geom_bond_atom_site_label_2
_geom_bond_distance
_geom_bond_site_symmetry_2
Zn1 O8 2.064(4) .
Zn1 O7 2.089(4) .
Zn1 O4 2.089(3) 14_644
Zn1 O4 2.089(3) 3_755
Zn1 O1 2.097(3) .
Zn1 O1 2.097(3) 15_664
Co1 O6 1.937(4) 5_574
Co1 O2 1.952(3) .
Co1 O7 1.9692(17) .
Co1 O3 2.003(3) 3_755
O1 C1 1.217(5) .
O2 C1 1.306(5) .
O3 C8 1.308(5) .
O3 Co1 2.003(3) 4_575
O4 C8 1.292(5) .
O4 Zn1 2.089(3) 4_575
O5 C5 1.171(6) .
O6 C5 1.364(6) .
O6 Co1 1.937(4) 5_575
O7 Co1 1.9691(16) 15_664
O8 C10 1.106(11) .
C1 C2 1.549(6) .
C2 C9 1.378(6) .
C2 C3 1.393(6) .
C3 C4 1.380(7) .
C4 C6 1.370(7) .
C4 C5 1.561(6) .
C6 C7 1.417(6) .
C7 C9 1.411(6) .
C7 C8 1.453(6) .
C10 N1 1.373(15) .
C11 N1 1.66(2) .
C12 N1 1.42(3) .
